data_7008911
loop_
_publ_author_name
'Coronado, Eugenio'
'Gal\'an-Mascar\'os, Jos\'e R.'
'G\'omez-Garc\'ia, Carlos J.'

_publ_section_title
;
 Charge transfer salts of tetrathiafulvalene derivatives with magnetic
 iron(III) oxalate complexes: [TTF]7[Fe(ox)3]2&#x00B7;4H2O,
 [TTF]5[Fe2(ox)5]&#x00B7;2PhMe&#x00B7;2H2O and
 [TMTTF]4[Fe2(ox)5]&#x00B7; PhCN&#x00B7;4H2O
 (TMTTF&#x2005;=&#x2005;tetramethyltetrathiafulvalene)&#x200A;&#x2020;
;
_journal_issue 2
_journal_name_full 'Journal of the Chemical Society, Dalton Transactions'
_journal_page_first 205
_journal_paper_doi 10.1039/a906893g
_journal_year 2000
_chemical_formula_sum 'C54 H40 Fe2 O22 S20'
_chemical_formula_weight 1793.73
_chemical_name_systematic
;
 ?
;
_space_group_IT_number 12
_symmetry_space_group_name_Hall '-C 2y'
_symmetry_space_group_name_H-M 'C 1 2/m 1'
_atom_sites_solution_hydrogens geom
_atom_sites_solution_primary direct
_atom_sites_solution_secondary difmap
_audit_creation_method SHELXL-97
_cell_angle_alpha 90.000(5)
_cell_angle_beta 107.400(5)
_cell_angle_gamma 90.000(5)
_cell_formula_units_Z 2
_cell_length_a 19.777(5)
_cell_length_b 13.900(5)
_cell_length_c 13.457(5)
_cell_measurement_temperature 293(2)
_cell_volume 3530(2)
_computing_structure_refinement 'SHELXL-97 (Sheldrick, 1997)'
_computing_structure_solution SIR-97
_diffrn_ambient_temperature 293(2)
_diffrn_measured_fraction_theta_full 0.894
_diffrn_measured_fraction_theta_max 0.894
_diffrn_radiation_monochromator graphite
_diffrn_radiation_source 'fine-focus sealed tube'
_diffrn_radiation_type MoK\a
_diffrn_radiation_wavelength 0.71069
_diffrn_reflns_av_R_equivalents 0.0484
_diffrn_reflns_av_sigmaI/netI 0.1394
_diffrn_reflns_limit_h_max 23
_diffrn_reflns_limit_h_min -23
_diffrn_reflns_limit_k_max 17
_diffrn_reflns_limit_k_min 0
_diffrn_reflns_limit_l_max 14
_diffrn_reflns_limit_l_min 0
_diffrn_reflns_number 3380
_diffrn_reflns_theta_full 25.91
_diffrn_reflns_theta_max 25.91
_diffrn_reflns_theta_min 1.59
_exptl_absorpt_coefficient_mu 1.075
_exptl_crystal_density_diffrn 1.688
_exptl_crystal_density_method 'not measured'
_exptl_crystal_F_000 1824
_refine_diff_density_max 1.246
_refine_diff_density_min -0.378
_refine_diff_density_rms 0.103
_refine_ls_extinction_coef 0.0007(2)
_refine_ls_extinction_expression Fc^*^=kFc[1+0.001xFc^2^\l^3^/sin(2\q)]^-1/4^
_refine_ls_extinction_method SHELXL
_refine_ls_goodness_of_fit_ref 0.947
_refine_ls_hydrogen_treatment mixed
_refine_ls_matrix_type full
_refine_ls_number_parameters 231
_refine_ls_number_reflns 3221
_refine_ls_number_restraints 0
_refine_ls_restrained_S_all 0.947
_refine_ls_R_factor_all 0.1861
_refine_ls_R_factor_gt 0.0501
_refine_ls_shift/su_max 0.042
_refine_ls_shift/su_mean 0.003
_refine_ls_structure_factor_coef Fsqd
_refine_ls_weighting_details 'calc w=1/[\s^2^(Fo^2^)+(0.0843P)^2^+13.7918P] where P=(Fo^2^+2Fc^2^)/3'
_refine_ls_weighting_scheme calc
_refine_ls_wR_factor_gt 0.1347
_refine_ls_wR_factor_ref 0.1872
_reflns_number_gt 1485
_reflns_number_total 3221
_reflns_threshold_expression >6sigma(I)
_cod_data_source_file a906893g.txt
_cod_data_source_block 2
_cod_database_code 7008911

loop_
_symmetry_equiv_pos_as_xyz
'x, y, z'
'-x, y, -z'
'x+1/2, y+1/2, z'
'-x+1/2, y+1/2, -z'
'-x, -y, -z'
'x, -y, z'
'-x+1/2, -y+1/2, -z'
'x+1/2, -y+1/2, z'

loop_
_atom_site_label
_atom_site_type_symbol
_atom_site_fract_x
_atom_site_fract_y
_atom_site_fract_z
_atom_site_U_iso_or_equiv
_atom_site_adp_type
_atom_site_occupancy
_atom_site_symmetry_multiplicity
_atom_site_calc_flag
_atom_site_refinement_flags
_atom_site_disorder_assembly
_atom_site_disorder_group
Fe1 Fe 0.0000 0.30335(13) -0.5000 0.0437(5) Uani 1 2 d S . .
O1 O -0.0507(3) 0.4189(4) -0.5901(4) 0.0478(14) Uani 1 1 d . . .
O2 O 0.0504(3) 0.2184(4) -0.3862(4) 0.0507(15) Uani 1 1 d . . .
O3 O -0.0746(3) 0.2934(4) -0.4320(4) 0.0529(15) Uani 1 1 d . . .
O4 O 0.0363(3) 0.1415(5) -0.2472(5) 0.077(2) Uani 1 1 d . . .
O5 O -0.0960(3) 0.2270(6) -0.2933(5) 0.080(2) Uani 1 1 d . . .
C1 C -0.0290(5) 0.5000 -0.5509(8) 0.037(3) Uani 1 2 d S . .
C2 C 0.0157(4) 0.1948(7) -0.3229(7) 0.052(2) Uani 1 1 d . . .
C3 C -0.0587(4) 0.2408(7) -0.3494(7) 0.053(2) Uani 1 1 d . . .
S1 S 0.16641(10) 0.37763(18) -0.20809(16) 0.0520(6) Uani 1 1 d . . .
S2 S 0.32025(10) 0.3808(2) -0.15053(17) 0.0583(7) Uani 1 1 d . . .
S3 S 0.17672(11) 0.37697(18) 0.03805(17) 0.0544(6) Uani 1 1 d . . .
S4 S 0.33058(11) 0.37816(17) 0.09069(16) 0.0524(6) Uani 1 1 d . . .
S5 S -0.02260(13) 0.3831(2) -0.11483(18) 0.0675(8) Uani 1 1 d . . .
C11 C 0.2458(4) 0.3785(6) -0.1105(6) 0.047(2) Uani 1 1 d . . .
C12 C 0.2501(4) 0.3791(6) -0.0050(7) 0.0463(19) Uani 1 1 d . . .
C13 C 0.2042(4) 0.3722(7) -0.3061(6) 0.061(3) Uani 1 1 d . . .
H13 H 0.1767 0.3676 -0.3754 0.050 Uiso 1 1 calc . . .
C14 C 0.2751(5) 0.3747(8) -0.2794(7) 0.067(3) Uani 1 1 d . . .
H14 H 0.2988 0.3731 -0.3296 0.050 Uiso 1 1 calc . . .
C15 C 0.2239(5) 0.3721(7) 0.1660(6) 0.060(2) Uani 1 1 d . . .
H15 H 0.2010 0.3693 0.2171 0.050 Uiso 1 1 calc . . .
C16 C 0.2952(5) 0.3721(7) 0.1922(6) 0.061(2) Uani 1 1 d . . .
H16 H 0.3234 0.3691 0.2611 0.050 Uiso 1 1 calc . . .
C21 C 0.0000 0.4513(9) 0.0000 0.059(4) Uani 1 2 d S . .
C22 C -0.0094(5) 0.2730(7) -0.0507(7) 0.065(3) Uani 1 1 d . . .
H22 H -0.0155 0.2155 -0.0878 0.050 Uiso 1 1 calc . . .
C101 C -0.1655(7) 0.0000 -0.5290(10) 0.066(4) Uani 1 2 d S . .
C201 C -0.0880(7) 0.0000 -0.5008(13) 0.090(5) Uani 1 2 d S . .
C102 C -0.2048(6) 0.0860(8) -0.5439(7) 0.074(3) Uani 1 1 d . . .
H102 H -0.1815 0.1450 -0.5357 0.050 Uiso 1 1 calc . . .
C103 C -0.2773(7) 0.0832(12) -0.5705(9) 0.105(5) Uani 1 1 d . . .
H103 H -0.3017 0.1413 -0.5790 0.050 Uiso 1 1 calc . . .
C104 C -0.3158(10) 0.0000 -0.5854(14) 0.115(9) Uani 1 2 d S . .
H104 H -0.3650 0.0000 -0.6044 0.050 Uiso 1 2 calc S . .
O100 O -0.0564(5) 0.0000 -0.2066(8) 0.086(3) Uani 1 2 d S . .

loop_
_atom_site_aniso_label
_atom_site_aniso_U_11
_atom_site_aniso_U_22
_atom_site_aniso_U_33
_atom_site_aniso_U_23
_atom_site_aniso_U_13
_atom_site_aniso_U_12
Fe1 0.0447(9) 0.0363(11) 0.0491(10) 0.000 0.0127(7) 0.000
O1 0.053(3) 0.034(3) 0.048(3) -0.007(3) 0.000(3) -0.006(3)
O2 0.056(3) 0.039(4) 0.058(4) 0.010(3) 0.019(3) 0.002(3)
O3 0.049(3) 0.054(4) 0.058(4) 0.006(3) 0.019(3) 0.007(3)
O4 0.080(4) 0.073(5) 0.066(4) 0.029(4) 0.006(3) -0.006(4)
O5 0.066(4) 0.107(6) 0.075(4) 0.012(4) 0.033(3) -0.015(4)
C1 0.031(5) 0.047(8) 0.035(6) 0.000 0.014(4) 0.000
C2 0.049(4) 0.044(5) 0.057(5) 0.002(5) 0.004(4) -0.011(5)
C3 0.053(5) 0.046(6) 0.059(6) -0.008(5) 0.017(4) -0.015(4)
S1 0.0458(11) 0.0583(16) 0.0508(12) 0.0010(12) 0.0127(9) 0.0035(12)
S2 0.0454(11) 0.0764(19) 0.0546(13) 0.0111(14) 0.0173(9) 0.0107(12)
S3 0.0524(12) 0.0571(16) 0.0570(13) -0.0004(13) 0.0212(10) 0.0007(12)
S4 0.0515(11) 0.0529(15) 0.0495(12) 0.0019(12) 0.0099(9) 0.0036(12)
S5 0.0756(15) 0.0703(19) 0.0570(14) -0.0041(14) 0.0207(12) 0.0001(15)
C11 0.050(4) 0.045(6) 0.049(5) 0.007(5) 0.019(4) 0.007(4)
C12 0.044(4) 0.039(5) 0.060(5) 0.007(5) 0.022(3) 0.006(4)
C13 0.061(5) 0.076(7) 0.049(5) 0.001(5) 0.019(4) 0.017(5)
C14 0.066(6) 0.076(8) 0.066(6) 0.010(6) 0.029(5) 0.024(6)
C15 0.075(6) 0.062(7) 0.049(5) -0.013(5) 0.027(4) -0.004(6)
C16 0.076(6) 0.057(6) 0.047(5) -0.004(5) 0.015(4) -0.002(6)
C21 0.052(6) 0.073(10) 0.046(7) 0.000 0.007(5) 0.000
C22 0.067(6) 0.057(7) 0.073(6) -0.005(5) 0.024(6) 0.002(5)
C101 0.067(8) 0.072(11) 0.064(9) 0.000 0.030(7) 0.000
C201 0.055(8) 0.093(13) 0.117(14) 0.000 0.020(8) 0.000
C102 0.097(8) 0.074(8) 0.057(6) 0.011(6) 0.030(5) 0.028(6)
C103 0.094(9) 0.152(16) 0.073(8) 0.015(9) 0.032(7) 0.056(9)
C104 0.079(13) 0.21(3) 0.066(11) 0.000 0.041(10) 0.000
O100 0.098(7) 0.077(8) 0.106(8) 0.000 0.064(6) 0.000

loop_
_atom_type_symbol
_atom_type_description
_atom_type_scat_dispersion_real
_atom_type_scat_dispersion_imag
_atom_type_scat_source
C C 0.0033 0.0016 'International Tables Vol C Tables 4.2.6.8 and 6.1.1.4'
H H 0.0000 0.0000 'International Tables Vol C Tables 4.2.6.8 and 6.1.1.4'
O O 0.0106 0.0060 'International Tables Vol C Tables 4.2.6.8 and 6.1.1.4'
S S 0.1246 0.1234 'International Tables Vol C Tables 4.2.6.8 and 6.1.1.4'
Fe Fe 0.3463 0.8444 'International Tables Vol C Tables 4.2.6.8 and 6.1.1.4'

loop_
_geom_angle_atom_site_label_1
_geom_angle_atom_site_label_2
_geom_angle_atom_site_label_3
_geom_angle
_geom_angle_site_symmetry_1
_geom_angle_site_symmetry_3
_geom_angle_publ_flag
O2 Fe1 O2 105.7(3) 2_554 . ?
O2 Fe1 O3 82.5(2) 2_554 2_554 ?
O2 Fe1 O3 92.6(2) . 2_554 ?
O2 Fe1 O3 92.6(2) 2_554 . ?
O2 Fe1 O3 82.5(2) . . ?
O3 Fe1 O3 171.9(4) 2_554 . ?
O2 Fe1 O1 165.2(2) 2_554 2_554 ?
O2 Fe1 O1 88.0(2) . 2_554 ?
O3 Fe1 O1 91.6(2) 2_554 2_554 ?
O3 Fe1 O1 94.7(2) . 2_554 ?
O2 Fe1 O1 88.0(2) 2_554 . ?
O2 Fe1 O1 165.2(2) . . ?
O3 Fe1 O1 94.7(2) 2_554 . ?
O3 Fe1 O1 91.6(2) . . ?
O1 Fe1 O1 78.9(3) 2_554 . ?
C1 O1 Fe1 113.6(5) . . ?
C2 O2 Fe1 115.2(5) . . ?
C3 O3 Fe1 114.8(5) . . ?
O1 C1 O1 126.2(9) . 6_565 ?
O1 C1 C1 116.9(5) . 5_564 ?
O1 C1 C1 116.9(5) 6_565 5_564 ?
O4 C2 O2 126.4(8) . . ?
O4 C2 C3 120.0(9) . . ?
O2 C2 C3 113.6(8) . . ?
O5 C3 O3 126.0(8) . . ?
O5 C3 C2 120.2(9) . . ?
O3 C3 C2 113.8(8) . . ?
C13 S1 C11 94.6(4) . . ?
C14 S2 C11 94.7(4) . . ?
C15 S3 C12 94.6(4) . . ?
C16 S4 C12 95.1(4) . . ?
C22 S5 C21 94.5(5) . . ?
C12 C11 S2 121.5(6) . . ?
C12 C11 S1 122.8(6) . . ?
S2 C11 S1 115.7(5) . . ?
C11 C12 S4 121.4(6) . . ?
C11 C12 S3 122.9(6) . . ?
S4 C12 S3 115.7(5) . . ?
C14 C13 S1 117.3(7) . . ?
C13 C14 S2 117.6(7) . . ?
C16 C15 S3 118.7(7) . . ?
C15 C16 S4 115.9(6) . . ?
C21 C21 S5 122.8(4) 5_565 . ?
C21 C21 S5 122.8(4) 5_565 2 ?
S5 C21 S5 114.5(7) . 2 ?
C22 C22 S5 118.3(3) 2 . ?
C102 C101 C102 116.3(13) 6 . ?
C102 C101 C201 121.8(7) 6 . ?
C102 C101 C201 121.8(7) . . ?
C103 C102 C101 120.2(12) . . ?
C104 C103 C102 123.8(15) . . ?
C103 C104 C103 115.7(18) . 6 ?

loop_
_geom_bond_atom_site_label_1
_geom_bond_atom_site_label_2
_geom_bond_distance
_geom_bond_site_symmetry_2
_geom_bond_publ_flag
Fe1 O2 1.954(6) 2_554 ?
Fe1 O2 1.954(6) . ?
Fe1 O3 1.960(5) 2_554 ?
Fe1 O3 1.960(5) . ?
Fe1 O1 2.081(6) 2_554 ?
Fe1 O1 2.081(6) . ?
O1 C1 1.264(6) . ?
O2 C2 1.286(9) . ?
O3 C3 1.288(10) . ?
O4 C2 1.227(10) . ?
O5 C3 1.219(9) . ?
C1 O1 1.264(6) 6_565 ?
C1 C1 1.501(19) 5_564 ?
C2 C3 1.545(12) . ?
S1 C13 1.701(8) . ?
S1 C11 1.719(8) . ?
S2 C14 1.699(9) . ?
S2 C11 1.714(8) . ?
S3 C15 1.697(9) . ?
S3 C12 1.715(8) . ?
S4 C16 1.713(9) . ?
S4 C12 1.723(8) . ?
S5 C22 1.738(9) . ?
S5 C21 1.754(7) . ?
C11 C12 1.396(11) . ?
C13 C14 1.341(12) . ?
C15 C16 1.347(12) . ?
C21 C21 1.35(3) 5_565 ?
C21 S5 1.754(7) 2 ?
C22 C22 1.302(17) 2 ?
C101 C102 1.407(11) 6 ?
C101 C102 1.407(11) . ?
C101 C201 1.465(18) . ?
C102 C103 1.370(15) . ?
C103 C104 1.366(16) . ?
C104 C103 1.366(16) 6 ?
